data_7037435
loop_
_publ_author_name
'Ji, Wei'
'Qu, Jian'
'Jing, Su'
'Zhu, Dunru'
'Huang, Wei'

_publ_section_title
;
 Copper(i) halide clusters based upon ferrocenylchalcogenoether ligands:
 donors, halides and semi-rigidity effects on the geometry and catalytic
 activity.
;
_journal_issue 3
_journal_name_full 'Dalton transactions (Cambridge, England : 2003)'
_journal_page_first 1016
_journal_page_last 1024
_journal_paper_doi 10.1039/c5dt03993b
_journal_volume 45
_journal_year 2016
_chemical_formula_sum 'C21 H20 Cu Fe2 I Se2'
_chemical_formula_weight 732.43
_space_group_crystal_system triclinic
_space_group_IT_number 2
_space_group_name_Hall '-P 1'
_space_group_name_H-M_alt 'P -1'
_symmetry_space_group_name_Hall '-P 1'
_symmetry_space_group_name_H-M 'P -1'
_atom_sites_solution_hydrogens geom
_audit_creation_method SHELXL-2014/7
_audit_update_record
;
2015-11-13 deposited with the CCDC.
2015-11-20 downloaded from the CCDC.
;
_cell_angle_alpha 106.724(3)
_cell_angle_beta 101.129(3)
_cell_angle_gamma 93.864(3)
_cell_formula_units_Z 2
_cell_length_a 7.219(2)
_cell_length_b 11.326(3)
_cell_length_c 14.135(4)
_cell_measurement_reflns_used 3922
_cell_measurement_temperature 293(2)
_cell_measurement_theta_max 26.37
_cell_measurement_theta_min 2.79
_cell_volume 1076.7(5)
_computing_cell_refinement 'SAINT (Bruker, 2005)'
_computing_data_collection 'APEX2 (Bruker, 2005)'
_computing_data_reduction SAINT
_computing_molecular_graphics SHELXTL
_computing_publication_material SHELXTL
_computing_structure_refinement 'SHELXL-2014/7 (Sheldrick, 2014)'
_computing_structure_solution 'SHELXL-2014/7 (Sheldrick, 2014)'
_diffrn_ambient_temperature 293(2)
_diffrn_measured_fraction_theta_full 0.986
_diffrn_measured_fraction_theta_max 0.986
_diffrn_measurement_device_type 'Bruker Apex2 CCD'
_diffrn_measurement_method '\w scans'
_diffrn_radiation_type MoK\a
_diffrn_radiation_wavelength 0.71073
_diffrn_reflns_av_R_equivalents 0.0268
_diffrn_reflns_av_unetI/netI 0.0397
_diffrn_reflns_laue_measured_fraction_full 0.986
_diffrn_reflns_laue_measured_fraction_max 0.986
_diffrn_reflns_limit_h_max 8
_diffrn_reflns_limit_h_min -8
_diffrn_reflns_limit_k_max 12
_diffrn_reflns_limit_k_min -13
_diffrn_reflns_limit_l_max 15
_diffrn_reflns_limit_l_min -16
_diffrn_reflns_number 7438
_diffrn_reflns_point_group_measured_fraction_full 0.986
_diffrn_reflns_point_group_measured_fraction_max 0.986
_diffrn_reflns_theta_full 25.005
_diffrn_reflns_theta_max 25.005
_diffrn_reflns_theta_min 1.543
_diffrn_source 'fine-focus sealed tube'
_exptl_absorpt_coefficient_mu 7.126
_exptl_absorpt_correction_T_max 0.6744
_exptl_absorpt_correction_T_min 0.3603
_exptl_absorpt_correction_type multi-scan
_exptl_absorpt_process_details '(SADABS; Sheldrick, 2003)'
_exptl_crystal_colour maple
_exptl_crystal_density_diffrn 2.259
_exptl_crystal_density_method 'not measured'
_exptl_crystal_description lamellar
_exptl_crystal_F_000 696
_exptl_crystal_size_max 0.180
_exptl_crystal_size_mid 0.150
_exptl_crystal_size_min 0.060
_refine_diff_density_max 1.625
_refine_diff_density_min -2.412
_refine_diff_density_rms 0.147
_refine_ls_extinction_method none
_refine_ls_goodness_of_fit_ref 1.068
_refine_ls_hydrogen_treatment constr
_refine_ls_matrix_type full
_refine_ls_number_parameters 244
_refine_ls_number_reflns 3753
_refine_ls_number_restraints 2
_refine_ls_restrained_S_all 1.075
_refine_ls_R_factor_all 0.0509
_refine_ls_R_factor_gt 0.0423
_refine_ls_shift/su_max 0.000
_refine_ls_shift/su_mean 0.000
_refine_ls_structure_factor_coef Fsqd
_refine_ls_weighting_details 'w=1/[\s^2^(Fo^2^)+(0.0480P)^2^+5.4746P] where P=(Fo^2^+2Fc^2^)/3'
_refine_ls_weighting_scheme calc
_refine_ls_wR_factor_gt 0.1042
_refine_ls_wR_factor_ref 0.1087
_reflns_Friedel_coverage 0.000
_reflns_number_gt 3176
_reflns_number_total 3753
_reflns_threshold_expression 'I > 2\s(I)'
_cod_data_source_file c5dt03993b2.cif
_cod_data_source_block jwc4
_cod_depositor_comments 'Adding full bibliography for 7037430--7037437.cif.'
_cod_database_code 7037435
_audit_block_doi 10.5517/cc1jlwkk
_shelx_shelxl_version_number 2014/7
_shelx_space_group_comment
;
The symmetry employed for this shelxl refinement is uniquely defined
by the following loop, which should always be used as a source of
symmetry information in preference to the above space-group names.
They are only intended as comments.
;
_shelx_estimated_absorpt_t_min 0.360
_shelx_estimated_absorpt_t_max 0.674

loop_
_space_group_symop_operation_xyz
'x, y, z'
'-x, -y, -z'

loop_
_atom_site_label
_atom_site_type_symbol
_atom_site_fract_x
_atom_site_fract_y
_atom_site_fract_z
_atom_site_U_iso_or_equiv
_atom_site_adp_type
_atom_site_occupancy
_atom_site_site_symmetry_order
_atom_site_calc_flag
_atom_site_refinement_flags_posn
_atom_site_refinement_flags_adp
I I 0.56564(7) 0.32166(4) -0.09432(4) 0.03743(15) Uani 1 1 d . .
Se1 Se 0.31042(9) 0.39064(7) 0.17018(5) 0.03491(19) Uani 1 1 d . U
Se2 Se 0.88356(9) 0.45742(7) 0.19028(6) 0.03461(19) Uani 1 1 d . U
Cu Cu 0.56168(13) 0.46339(9) 0.08649(7) 0.0411(2) Uani 1 1 d . U
Fe1 Fe 0.42174(13) 0.11120(9) 0.20011(8) 0.0316(2) Uani 1 1 d . .
Fe2 Fe 0.93524(13) 0.73211(10) 0.39077(8) 0.0360(3) Uani 1 1 d . .
C1 C 0.2548(9) 0.2157(6) 0.1355(5) 0.0317(15) Uani 1 1 d . .
C2 C 0.3155(10) 0.1240(7) 0.0585(6) 0.0392(17) Uani 1 1 d . .
H2A H 0.3915 0.1411 0.0123 0.047 Uiso 1 1 calc R U
C3 C 0.2534(12) 0.0061(7) 0.0623(7) 0.048(2) Uani 1 1 d . .
H3A H 0.2783 -0.0734 0.0194 0.058 Uiso 1 1 calc R U
C4 C 0.1503(11) 0.0219(9) 0.1400(7) 0.051(2) Uani 1 1 d . .
H4A H 0.0915 -0.0452 0.1597 0.061 Uiso 1 1 calc R U
C5 C 0.1518(9) 0.1508(8) 0.1867(6) 0.0426(19) Uani 1 1 d . .
H5A H 0.0907 0.1885 0.2423 0.051 Uiso 1 1 calc R U
C6 C 0.5372(14) 0.1614(15) 0.3488(7) 0.086(4) Uani 1 1 d . .
H6A H 0.4727 0.1961 0.4037 0.103 Uiso 1 1 calc R U
C7 C 0.5475(16) 0.0341(13) 0.3036(11) 0.090(5) Uani 1 1 d . .
H7A H 0.4932 -0.0365 0.3209 0.108 Uiso 1 1 calc R U
C8 C 0.6572(14) 0.0301(10) 0.2324(9) 0.077(4) Uani 1 1 d . .
H8A H 0.6901 -0.0456 0.1881 0.093 Uiso 1 1 calc R U
C9 C 0.7096(11) 0.1473(11) 0.2333(8) 0.063(3) Uani 1 1 d . .
H9A H 0.7864 0.1702 0.1896 0.075 Uiso 1 1 calc R U
C10 C 0.6388(13) 0.2280(8) 0.3039(8) 0.059(3) Uani 1 1 d . .
H10A H 0.6568 0.3187 0.3203 0.071 Uiso 1 1 calc R U
C11 C 1.0062(9) 0.6194(7) 0.2676(5) 0.0347(16) Uani 1 1 d . .
C12 C 1.1623(10) 0.6477(8) 0.3549(6) 0.046(2) Uani 1 1 d . .
H12A H 1.2236 0.5881 0.3846 0.055 Uiso 1 1 calc R U
C13 C 1.2117(10) 0.7794(8) 0.3884(6) 0.049(2) Uani 1 1 d . .
H13A H 1.3116 0.8266 0.4473 0.059 Uiso 1 1 calc R U
C14 C 1.0921(11) 0.8304(8) 0.3255(6) 0.050(2) Uani 1 1 d . .
H14A H 1.0937 0.9192 0.3329 0.060 Uiso 1 1 calc R U
C15 C 0.9656(10) 0.7329(7) 0.2502(6) 0.0392(17) Uani 1 1 d . .
H15A H 0.8655 0.7424 0.1962 0.047 Uiso 1 1 calc R U
C16 C 0.8664(14) 0.6839(10) 0.5089(8) 0.065(3) Uani 1 1 d . .
H16A H 0.9326 0.6300 0.5433 0.078 Uiso 1 1 calc R U
C17 C 0.9080(11) 0.8112(9) 0.5350(6) 0.052(2) Uani 1 1 d . .
H17A H 1.0095 0.8628 0.5913 0.062 Uiso 1 1 calc R U
C18 C 0.7811(12) 0.8550(9) 0.4676(6) 0.052(2) Uani 1 1 d . .
H18A H 0.7777 0.9418 0.4689 0.062 Uiso 1 1 calc R U
C19 C 0.6615(11) 0.7521(10) 0.3991(7) 0.059(3) Uani 1 1 d . .
H19A H 0.5594 0.7544 0.3431 0.071 Uiso 1 1 calc R U
C20 C 0.7108(14) 0.6441(10) 0.4226(8) 0.071(3) Uani 1 1 d . .
H20A H 0.6489 0.5587 0.3875 0.085 Uiso 1 1 calc R U
C21 C 0.0641(9) 0.4213(7) 0.1008(5) 0.0320(15) Uani 1 1 d . .
H21A H 0.0093 0.3488 0.0432 0.048 Uiso 1 1 calc R U
H21B H 0.0841 0.4910 0.0754 0.048 Uiso 1 1 calc R U

loop_
_atom_site_aniso_label
_atom_site_aniso_U_11
_atom_site_aniso_U_22
_atom_site_aniso_U_33
_atom_site_aniso_U_23
_atom_site_aniso_U_13
_atom_site_aniso_U_12
I 0.0439(3) 0.0252(2) 0.0385(3) 0.00171(19) 0.0085(2) 0.01051(19)
Se1 0.0294(3) 0.0351(4) 0.0374(4) 0.0049(3) 0.0058(3) 0.0170(3)
Se2 0.0305(3) 0.0318(4) 0.0421(4) 0.0070(3) 0.0143(3) 0.0094(3)
Cu 0.0383(4) 0.0407(5) 0.0442(5) 0.0095(4) 0.0108(3) 0.0153(4)
Fe1 0.0231(4) 0.0338(5) 0.0414(6) 0.0155(5) 0.0078(4) 0.0080(4)
Fe2 0.0252(5) 0.0458(6) 0.0311(5) -0.0012(5) 0.0109(4) 0.0093(4)
C1 0.027(3) 0.033(4) 0.038(4) 0.012(3) 0.009(3) 0.015(3)
C2 0.042(4) 0.038(4) 0.036(4) 0.008(3) 0.007(3) 0.012(3)
C3 0.051(5) 0.033(4) 0.051(5) 0.008(4) -0.006(4) 0.008(3)
C4 0.034(4) 0.056(5) 0.067(6) 0.033(5) 0.000(4) -0.001(4)
C5 0.020(3) 0.064(5) 0.055(5) 0.030(4) 0.015(3) 0.013(3)
C6 0.054(6) 0.171(14) 0.035(5) 0.031(7) 0.007(4) 0.049(7)
C7 0.057(6) 0.100(9) 0.128(11) 0.096(9) -0.029(7) -0.015(6)
C8 0.054(6) 0.053(6) 0.095(8) 0.001(6) -0.024(6) 0.024(5)
C9 0.024(4) 0.089(8) 0.076(7) 0.030(6) 0.005(4) 0.004(4)
C10 0.055(5) 0.036(5) 0.068(6) 0.003(4) -0.013(5) 0.010(4)
C11 0.026(3) 0.043(4) 0.031(4) 0.002(3) 0.009(3) 0.009(3)
C12 0.031(4) 0.060(5) 0.041(4) 0.001(4) 0.011(3) 0.019(3)
C13 0.026(3) 0.067(6) 0.038(4) -0.012(4) 0.013(3) 0.000(4)
C14 0.045(4) 0.048(5) 0.047(5) -0.006(4) 0.021(4) -0.005(4)
C15 0.038(4) 0.042(4) 0.035(4) 0.003(3) 0.014(3) 0.005(3)
C16 0.069(6) 0.079(7) 0.067(6) 0.029(6) 0.043(5) 0.029(5)
C17 0.045(4) 0.075(6) 0.033(4) 0.004(4) 0.017(4) 0.017(4)
C18 0.057(5) 0.062(6) 0.041(5) 0.008(4) 0.027(4) 0.027(4)
C19 0.028(4) 0.098(8) 0.045(5) 0.005(5) 0.016(3) 0.015(4)
C20 0.060(6) 0.066(7) 0.078(7) -0.007(6) 0.046(5) -0.013(5)
C21 0.032(3) 0.035(4) 0.029(4) 0.007(3) 0.005(3) 0.016(3)

loop_
_atom_type_symbol
_atom_type_description
_atom_type_scat_dispersion_real
_atom_type_scat_dispersion_imag
_atom_type_scat_source
C C 0.0033 0.0016 'International Tables Vol C Tables 4.2.6.8 and 6.1.1.4'
H H 0.0000 0.0000 'International Tables Vol C Tables 4.2.6.8 and 6.1.1.4'
Cu Cu 0.3201 1.2651 'International Tables Vol C Tables 4.2.6.8 and 6.1.1.4'
Fe Fe 0.3463 0.8444 'International Tables Vol C Tables 4.2.6.8 and 6.1.1.4'
I I -0.4742 1.8119 'International Tables Vol C Tables 4.2.6.8 and 6.1.1.4'
Se Se -0.0929 2.2259 'International Tables Vol C Tables 4.2.6.8 and 6.1.1.4'

loop_
_geom_angle_atom_site_label_1
_geom_angle_atom_site_label_2
_geom_angle_atom_site_label_3
_geom_angle
_geom_angle_site_symmetry_1
_geom_angle_site_symmetry_3
Cu I Cu 64.74(4) . 2_665
C1 Se1 C21 97.3(3) . .
C1 Se1 Cu 114.3(2) . .
C21 Se1 Cu 106.6(2) . .
C11 Se2 C21 95.8(3) . 1_655
C11 Se2 Cu 111.7(2) . .
C21 Se2 Cu 109.08(19) 1_655 .
Se2 Cu Se1 107.63(5) . .
Se2 Cu I 103.76(4) . .
Se1 Cu I 115.85(4) . .
Se2 Cu I 120.20(4) . 2_665
Se1 Cu I 94.37(4) . 2_665
I Cu I 115.26(4) . 2_665
Se2 Cu Cu 133.91(6) . 2_665
Se1 Cu Cu 118.43(5) . 2_665
I Cu Cu 58.24(4) . 2_665
I Cu Cu 57.02(3) 2_665 2_665
C6 Fe1 C7 41.2(5) . .
C6 Fe1 C5 106.4(4) . .
C7 Fe1 C5 123.4(5) . .
C6 Fe1 C10 40.0(5) . .
C7 Fe1 C10 67.8(4) . .
C5 Fe1 C10 121.4(4) . .
C6 Fe1 C1 123.0(5) . .
C7 Fe1 C1 160.6(6) . .
C5 Fe1 C1 41.7(3) . .
C10 Fe1 C1 107.4(3) . .
C6 Fe1 C8 67.4(5) . .
C7 Fe1 C8 40.2(5) . .
C5 Fe1 C8 161.2(5) . .
C10 Fe1 C8 66.0(4) . .
C1 Fe1 C8 156.8(5) . .
C6 Fe1 C9 66.7(4) . .
C7 Fe1 C9 67.1(4) . .
C5 Fe1 C9 156.7(4) . .
C10 Fe1 C9 39.1(4) . .
C1 Fe1 C9 121.8(4) . .
C8 Fe1 C9 39.0(4) . .
C6 Fe1 C4 122.2(5) . .
C7 Fe1 C4 108.1(4) . .
C5 Fe1 C4 40.8(3) . .
C10 Fe1 C4 157.5(4) . .
C1 Fe1 C4 68.7(3) . .
C8 Fe1 C4 126.1(4) . .
C9 Fe1 C4 161.8(4) . .
C6 Fe1 C2 160.5(5) . .
C7 Fe1 C2 157.0(6) . .
C5 Fe1 C2 69.2(3) . .
C10 Fe1 C2 124.9(4) . .
C1 Fe1 C2 41.2(3) . .
C8 Fe1 C2 122.7(4) . .
C9 Fe1 C2 109.5(4) . .
C4 Fe1 C2 67.6(3) . .
C6 Fe1 C3 158.1(5) . .
C7 Fe1 C3 122.3(5) . .
C5 Fe1 C3 68.9(3) . .
C10 Fe1 C3 160.7(4) . .
C1 Fe1 C3 68.6(3) . .
C8 Fe1 C3 109.8(4) . .
C9 Fe1 C3 125.8(4) . .
C4 Fe1 C3 40.4(4) . .
C2 Fe1 C3 39.8(3) . .
C11 Fe2 C19 122.6(3) . .
C11 Fe2 C12 41.8(3) . .
C19 Fe2 C12 158.9(4) . .
C11 Fe2 C17 162.5(3) . .
C19 Fe2 C17 67.5(3) . .
C12 Fe2 C17 123.9(3) . .
C11 Fe2 C16 127.1(4) . .
C19 Fe2 C16 67.9(4) . .
C12 Fe2 C16 108.5(4) . .
C17 Fe2 C16 39.6(4) . .
C11 Fe2 C20 109.4(3) . .
C19 Fe2 C20 40.5(4) . .
C12 Fe2 C20 123.0(4) . .
C17 Fe2 C20 68.0(4) . .
C16 Fe2 C20 41.1(4) . .
C11 Fe2 C18 156.2(3) . .
C19 Fe2 C18 40.0(4) . .
C12 Fe2 C18 159.8(3) . .
C17 Fe2 C18 40.6(3) . .
C16 Fe2 C18 67.7(4) . .
C20 Fe2 C18 68.1(4) . .
C11 Fe2 C13 68.9(3) . .
C19 Fe2 C13 159.0(4) . .
C12 Fe2 C13 41.0(3) . .
C17 Fe2 C13 106.7(3) . .
C16 Fe2 C13 121.3(4) . .
C20 Fe2 C13 158.1(5) . .
C18 Fe2 C13 122.5(4) . .
C11 Fe2 C15 40.8(3) . .
C19 Fe2 C15 108.3(3) . .
C12 Fe2 C15 69.1(3) . .
C17 Fe2 C15 154.8(4) . .
C16 Fe2 C15 164.2(4) . .
C20 Fe2 C15 126.1(4) . .
C18 Fe2 C15 120.1(3) . .
C13 Fe2 C15 67.8(3) . .
C11 Fe2 C14 68.5(3) . .
C19 Fe2 C14 124.0(4) . .
C12 Fe2 C14 68.5(4) . .
C17 Fe2 C14 119.6(4) . .
C16 Fe2 C14 154.6(4) . .
C20 Fe2 C14 161.6(5) . .
C18 Fe2 C14 106.0(4) . .
C13 Fe2 C14 39.8(4) . .
C15 Fe2 C14 40.4(3) . .
C2 C1 C5 107.4(7) . .
C2 C1 Se1 127.1(5) . .
C5 C1 Se1 125.4(6) . .
C2 C1 Fe1 70.6(4) . .
C5 C1 Fe1 69.0(4) . .
Se1 C1 Fe1 123.0(3) . .
C3 C2 C1 108.6(7) . .
C3 C2 Fe1 70.5(5) . .
C1 C2 Fe1 68.2(4) . .
C3 C2 H2A 125.7 . .
C1 C2 H2A 125.7 . .
Fe1 C2 H2A 125.7 . .
C2 C3 C4 108.0(7) . .
C2 C3 Fe1 69.7(4) . .
C4 C3 Fe1 69.2(5) . .
C2 C3 H3A 126.0 . .
C4 C3 H3A 126.0 . .
Fe1 C3 H3A 126.0 . .
C5 C4 C3 108.9(7) . .
C5 C4 Fe1 68.5(4) . .
C3 C4 Fe1 70.4(4) . .
C5 C4 H4A 125.6 . .
C3 C4 H4A 125.6 . .
Fe1 C4 H4A 125.6 . .
C4 C5 C1 107.1(7) . .
C4 C5 Fe1 70.7(4) . .
C1 C5 Fe1 69.3(4) . .
C4 C5 H5A 126.4 . .
C1 C5 H5A 126.4 . .
Fe1 C5 H5A 126.4 . .
C10 C6 C7 107.5(10) . .
C10 C6 Fe1 70.6(5) . .
C7 C6 Fe1 69.9(6) . .
C10 C6 H6A 126.2 . .
C7 C6 H6A 126.2 . .
Fe1 C6 H6A 126.2 . .
C8 C7 C6 105.7(9) . .
C8 C7 Fe1 70.2(6) . .
C6 C7 Fe1 68.9(5) . .
C8 C7 H7A 127.1 . .
C6 C7 H7A 127.1 . .
Fe1 C7 H7A 127.1 . .
C9 C8 C7 109.1(10) . .
C9 C8 Fe1 70.6(5) . .
C7 C8 Fe1 69.5(6) . .
C9 C8 H8A 125.4 . .
C7 C8 H8A 125.4 . .
Fe1 C8 H8A 125.4 . .
C8 C9 C10 109.1(10) . .
C8 C9 Fe1 70.4(5) . .
C10 C9 Fe1 70.2(5) . .
C8 C9 H9A 125.5 . .
C10 C9 H9A 125.5 . .
Fe1 C9 H9A 125.5 . .
C9 C10 C6 108.6(9) . .
C9 C10 Fe1 70.8(5) . .
C6 C10 Fe1 69.4(6) . .
C9 C10 H10A 125.7 . .
C6 C10 H10A 125.7 . .
Fe1 C10 H10A 125.7 . .
C15 C11 C12 107.7(7) . .
C15 C11 Se2 127.1(5) . .
C12 C11 Se2 125.2(6) . .
C15 C11 Fe2 70.5(4) . .
C12 C11 Fe2 69.4(4) . .
Se2 C11 Fe2 126.3(4) . .
C13 C12 C11 106.5(7) . .
C13 C12 Fe2 70.0(4) . .
C11 C12 Fe2 68.8(4) . .
C13 C12 H12A 126.8 . .
C11 C12 H12A 126.8 . .
Fe2 C12 H12A 126.8 . .
C14 C13 C12 109.1(7) . .
C14 C13 Fe2 70.4(4) . .
C12 C13 Fe2 69.0(4) . .
C14 C13 H13A 125.5 . .
C12 C13 H13A 125.5 . .
Fe2 C13 H13A 125.5 . .
C13 C14 C15 108.6(8) . .
C13 C14 Fe2 69.8(5) . .
C15 C14 Fe2 69.6(4) . .
C13 C14 H14A 125.7 . .
C15 C14 H14A 125.7 . .
Fe2 C14 H14A 125.7 . .
C14 C15 C11 108.1(7) . .
C14 C15 Fe2 70.0(5) . .
C11 C15 Fe2 68.7(4) . .
C14 C15 H15A 126.0 . .
C11 C15 H15A 126.0 . .
Fe2 C15 H15A 126.0 . .
C17 C16 C20 108.3(9) . .
C17 C16 Fe2 70.1(5) . .
C20 C16 Fe2 69.5(6) . .
C17 C16 H16A 125.9 . .
C20 C16 H16A 125.9 . .
Fe2 C16 H16A 125.9 . .
C16 C17 C18 108.9(8) . .
C16 C17 Fe2 70.3(5) . .
C18 C17 Fe2 70.0(4) . .
C16 C17 H17A 125.6 . .
C18 C17 H17A 125.6 . .
Fe2 C17 H17A 125.6 . .
C19 C18 C17 107.2(9) . .
C19 C18 Fe2 69.5(5) . .
C17 C18 Fe2 69.4(5) . .
C19 C18 H18A 126.4 . .
C17 C18 H18A 126.4 . .
Fe2 C18 H18A 126.4 . .
C18 C19 C20 109.3(8) . .
C18 C19 Fe2 70.5(4) . .
C20 C19 Fe2 70.1(5) . .
C18 C19 H19A 125.3 . .
C20 C19 H19A 125.3 . .
Fe2 C19 H19A 125.3 . .
C19 C20 C16 106.3(9) . .
C19 C20 Fe2 69.4(5) . .
C16 C20 Fe2 69.4(5) . .
C19 C20 H20A 126.8 . .
C16 C20 H20A 126.8 . .
Fe2 C20 H20A 126.8 . .
Se1 C21 Se2 112.5(3) . 1_455
Se1 C21 H21A 109.1 . .
Se2 C21 H21A 109.1 1_455 .
Se1 C21 H21B 109.1 . .
Se2 C21 H21B 109.1 1_455 .
H21A C21 H21B 107.8 . .

loop_
_geom_bond_atom_site_label_1
_geom_bond_atom_site_label_2
_geom_bond_distance
_geom_bond_site_symmetry_2
I Cu 2.6044(12) .
I Cu 2.6400(12) 2_665
Se1 C1 1.894(7) .
Se1 C21 1.962(6) .
Se1 Cu 2.5606(13) .
Se2 C11 1.896(7) .
Se2 C21 1.968(7) 1_655
Se2 Cu 2.5136(13) .
Cu I 2.6401(12) 2_665
Cu Cu 2.808(2) 2_665
Fe1 C6 2.002(9) .
Fe1 C7 2.015(9) .
Fe1 C5 2.015(7) .
Fe1 C10 2.018(8) .
Fe1 C1 2.019(7) .
Fe1 C8 2.024(9) .
Fe1 C9 2.026(8) .
Fe1 C4 2.044(8) .
Fe1 C2 2.051(8) .
Fe1 C3 2.061(8) .
Fe2 C11 2.020(7) .
Fe2 C19 2.026(7) .
Fe2 C12 2.027(7) .
Fe2 C17 2.031(8) .
Fe2 C16 2.035(9) .
Fe2 C20 2.035(9) .
Fe2 C18 2.039(8) .
Fe2 C13 2.040(7) .
Fe2 C15 2.043(7) .
Fe2 C14 2.049(8) .
C1 C2 1.431(10) .
C1 C5 1.435(10) .
C2 C3 1.398(11) .
C2 H2A 0.9800 .
C3 C4 1.418(12) .
C3 H3A 0.9800 .
C4 C5 1.417(12) .
C4 H4A 0.9800 .
C5 H5A 0.9800 .
C6 C10 1.375(16) .
C6 C7 1.413(18) .
C6 H6A 0.9800 .
C7 C8 1.389(18) .
C7 H7A 0.9800 .
C8 C9 1.352(15) .
C8 H8A 0.9800 .
C9 C10 1.352(14) .
C9 H9A 0.9800 .
C10 H10A 0.9800 .
C11 C15 1.416(11) .
C11 C12 1.442(10) .
C12 C13 1.425(12) .
C12 H12A 0.9800 .
C13 C14 1.391(13) .
C13 H13A 0.9800 .
C14 C15 1.413(11) .
C14 H14A 0.9800 .
C15 H15A 0.9800 .
C16 C17 1.377(14) .
C16 C20 1.428(15) .
C16 H16A 0.9800 .
C17 C18 1.411(12) .
C17 H17A 0.9800 .
C18 C19 1.390(13) .
C18 H18A 0.9800 .
C19 C20 1.407(15) .
C19 H19A 0.9800 .
C20 H20A 0.9800 .
C21 Se2 1.968(7) 1_455
C21 H21A 0.9700 .
C21 H21B 0.9700 .

loop_
_geom_torsion_atom_site_label_1
_geom_torsion_atom_site_label_2
_geom_torsion_atom_site_label_3
_geom_torsion_atom_site_label_4
_geom_torsion
_geom_torsion_site_symmetry_1
C21 Se1 C1 C2 102.1(6) .
Cu Se1 C1 C2 -9.9(7) .
C21 Se1 C1 C5 -81.8(6) .
Cu Se1 C1 C5 166.2(5) .
C21 Se1 C1 Fe1 -168.2(4) .
Cu Se1 C1 Fe1 79.8(4) .
C5 C1 C2 C3 -0.4(8) .
Se1 C1 C2 C3 176.3(5) .
Fe1 C1 C2 C3 59.1(5) .
C5 C1 C2 Fe1 -59.5(5) .
Se1 C1 C2 Fe1 117.2(5) .
C1 C2 C3 C4 1.1(8) .
Fe1 C2 C3 C4 58.8(5) .
C1 C2 C3 Fe1 -57.7(5) .
C2 C3 C4 C5 -1.4(9) .
Fe1 C3 C4 C5 57.8(5) .
C2 C3 C4 Fe1 -59.1(5) .
C3 C4 C5 C1 1.1(8) .
Fe1 C4 C5 C1 60.0(5) .
C3 C4 C5 Fe1 -58.9(5) .
C2 C1 C5 C4 -0.4(8) .
Se1 C1 C5 C4 -177.2(5) .
Fe1 C1 C5 C4 -60.9(5) .
C2 C1 C5 Fe1 60.5(5) .
Se1 C1 C5 Fe1 -116.2(5) .
C10 C6 C7 C8 0.1(11) .
Fe1 C6 C7 C8 61.0(7) .
C10 C6 C7 Fe1 -60.9(6) .
C6 C7 C8 C9 -0.5(11) .
Fe1 C7 C8 C9 59.7(7) .
C6 C7 C8 Fe1 -60.2(6) .
C7 C8 C9 C10 0.7(11) .
Fe1 C8 C9 C10 59.7(6) .
C7 C8 C9 Fe1 -59.0(7) .
C8 C9 C10 C6 -0.6(11) .
Fe1 C9 C10 C6 59.3(6) .
C8 C9 C10 Fe1 -59.9(6) .
C7 C6 C10 C9 0.3(11) .
Fe1 C6 C10 C9 -60.1(6) .
C7 C6 C10 Fe1 60.4(7) .
C21 Se2 C11 C15 93.1(6) 1_655
Cu Se2 C11 C15 -20.1(7) .
C21 Se2 C11 C12 -85.7(6) 1_655
Cu Se2 C11 C12 161.1(5) .
C21 Se2 C11 Fe2 -174.8(4) 1_655
Cu Se2 C11 Fe2 72.0(5) .
C15 C11 C12 C13 0.2(8) .
Se2 C11 C12 C13 179.2(5) .
Fe2 C11 C12 C13 -60.2(5) .
C15 C11 C12 Fe2 60.4(5) .
Se2 C11 C12 Fe2 -120.6(5) .
C11 C12 C13 C14 0.2(8) .
Fe2 C12 C13 C14 -59.2(5) .
C11 C12 C13 Fe2 59.4(5) .
C12 C13 C14 C15 -0.6(9) .
Fe2 C13 C14 C15 -58.9(5) .
C12 C13 C14 Fe2 58.3(5) .
C13 C14 C15 C11 0.7(8) .
Fe2 C14 C15 C11 -58.3(5) .
C13 C14 C15 Fe2 59.0(5) .
C12 C11 C15 C14 -0.5(8) .
Se2 C11 C15 C14 -179.6(5) .
Fe2 C11 C15 C14 59.1(5) .
C12 C11 C15 Fe2 -59.7(5) .
Se2 C11 C15 Fe2 121.3(5) .
C20 C16 C17 C18 0.4(9) .
Fe2 C16 C17 C18 59.6(6) .
C20 C16 C17 Fe2 -59.2(6) .
C16 C17 C18 C19 -0.3(9) .
Fe2 C17 C18 C19 59.5(5) .
C16 C17 C18 Fe2 -59.8(6) .
C17 C18 C19 C20 0.1(9) .
Fe2 C18 C19 C20 59.5(6) .
C17 C18 C19 Fe2 -59.4(5) .
C18 C19 C20 C16 0.1(9) .
Fe2 C19 C20 C16 59.9(6) .
C18 C19 C20 Fe2 -59.8(6) .
C17 C16 C20 C19 -0.3(9) .
Fe2 C16 C20 C19 -59.9(6) .
C17 C16 C20 Fe2 59.6(6) .
